data_2020936
loop_
_publ_author_name
'Hou, Yi-Xuan'
'Liu, Dong'

_publ_section_title
;
 A three-dimensional supramolecular framework based on the interlinkage of
 an interpenetrating diamondoid coordination network
;
_journal_coeditor_code YP3147
_journal_issue 11
_journal_name_full 'Acta Crystallographica Section C'
_journal_page_first 869
_journal_page_last 873
_journal_paper_doi 10.1107/S2053229617013560
_journal_volume 73
_journal_year 2017
_chemical_formula_iupac '[Cd2 (C6 H8 O4)2 (C14 H12 N2)2 (H2 O)2]'
_chemical_formula_moiety 'C20 H22 Cd N2 O5'
_chemical_formula_sum 'C20 H22 Cd N2 O5'
_chemical_formula_weight 482.81
_chemical_name_systematic
Poly[\m-adipato-\k^2^<i>O</i>^1^:<i>O</i>^4^-\m-adipato-\k^4^<i>O</i>^1^,<i>O</i>^1'^:<i>O</i>^4^,<i>O</i>^4'^-diaquabis[\m-1,4-bis(pyridin-4-yl)-1,3-butadiene-\k^2^<i>N</i>:<i>N</i>']dicadmium]
_space_group_crystal_system triclinic
_space_group_IT_number 2
_space_group_name_Hall '-P 1'
_space_group_name_H-M_alt 'P -1'
_symmetry_space_group_name_Hall '-P 1'
_symmetry_space_group_name_H-M 'P -1'
_atom_sites_solution_hydrogens mixed
_audit_creation_method SHELXL-2014/7
_cell_angle_alpha 83.47(3)
_cell_angle_beta 82.91(3)
_cell_angle_gamma 84.71(3)
_cell_formula_units_Z 2
_cell_length_a 8.7119(17)
_cell_length_b 10.318(2)
_cell_length_c 10.961(2)
_cell_measurement_reflns_used 17848
_cell_measurement_temperature 223(2)
_cell_measurement_theta_max 27.53
_cell_measurement_theta_min 2.880
_cell_volume 968.3(3)
_computing_cell_refinement
;
SMART (Bruker, 2001)
;
_computing_data_collection
;
SMART (Bruker, 2001)
;
_computing_data_reduction
;
SAINT-Plus (Bruker, 2009)
;
_computing_molecular_graphics
;
DIAMOND (Brandenburg, 2010)
;
_computing_publication_material
;
publCIF (Westrip, 2010)
;
_computing_structure_refinement
;
SHELXL2014 (Sheldrick, 2015b)
;
_computing_structure_solution
;
SHELXT (Sheldrick, 2015a)
;
_diffrn_ambient_temperature 223(2)
_diffrn_measured_fraction_theta_full 0.993
_diffrn_measured_fraction_theta_max 0.993
_diffrn_measurement_device_type 'Bruker D8 goniometer with an APEX CCD detector'
_diffrn_measurement_method 'phi and omega scans'
_diffrn_radiation_type MoK\a
_diffrn_radiation_wavelength 0.71073
_diffrn_reflns_av_R_equivalents 0.0210
_diffrn_reflns_limit_h_max 11
_diffrn_reflns_limit_h_min -11
_diffrn_reflns_limit_k_max 13
_diffrn_reflns_limit_k_min -13
_diffrn_reflns_limit_l_max 14
_diffrn_reflns_limit_l_min -12
_diffrn_reflns_number 17848
_diffrn_reflns_theta_full 25.242
_diffrn_reflns_theta_max 27.527
_diffrn_reflns_theta_min 2.880
_exptl_absorpt_coefficient_mu 1.162
_exptl_absorpt_correction_T_max 0.782
_exptl_absorpt_correction_T_min 0.753
_exptl_absorpt_correction_type multi-scan
_exptl_absorpt_process_details
;
(SADABS; Bruker, 2008)
;
_exptl_crystal_colour 'light yellow'
_exptl_crystal_density_diffrn 1.656
_exptl_crystal_description block
_exptl_crystal_F_000 488
_exptl_crystal_size_max 0.270
_exptl_crystal_size_mid 0.250
_exptl_crystal_size_min 0.220
_refine_diff_density_max 1.593
_refine_diff_density_min -0.532
_refine_ls_extinction_coef 0.061(2)
_refine_ls_extinction_expression Fc^*^=kFc[1+0.001xFc^2^\l^3^/sin(2\q)]^-1/4^
_refine_ls_extinction_method
;
SHELXL2014 (Sheldrick, 2015b)
;
_refine_ls_goodness_of_fit_ref 1.160
_refine_ls_hydrogen_treatment mixed
_refine_ls_matrix_type full
_refine_ls_number_parameters 262
_refine_ls_number_reflns 4429
_refine_ls_number_restraints 0
_refine_ls_restrained_S_all 1.160
_refine_ls_R_factor_all 0.0301
_refine_ls_R_factor_gt 0.0284
_refine_ls_shift/su_max 0.001
_refine_ls_shift/su_mean 0.000
_refine_ls_structure_factor_coef Fsqd
_refine_ls_weighting_details 'w=1/[\s^2^(Fo^2^)+(0.0283P)^2^+1.5803P] where P=(Fo^2^+2Fc^2^)/3'
_refine_ls_weighting_scheme calc
_refine_ls_wR_factor_gt 0.0750
_refine_ls_wR_factor_ref 0.0757
_reflns_number_gt 4226
_reflns_number_total 4429
_reflns_threshold_expression 'I > 2\s(I)'
_cod_data_source_file yp3147sup1.cif
_cod_data_source_block I
_cod_database_code 2020936
_shelx_space_group_comment
;
The symmetry employed for this shelxl refinement is uniquely defined
by the following loop, which should always be used as a source of
symmetry information in preference to the above space-group names.
They are only intended as comments.
;
_shelx_estimated_absorpt_t_min 0.744
_shelx_estimated_absorpt_t_max 0.784

loop_
_space_group_symop_operation_xyz
'x, y, z'
'-x, -y, -z'

loop_
_atom_site_type_symbol
_atom_site_label
_atom_site_fract_x
_atom_site_fract_y
_atom_site_fract_z
_atom_site_U_iso_or_equiv
_atom_site_adp_type
_atom_site_calc_flag
_atom_site_occupancy
Cd Cd1 0.74987(2) 0.13373(2) 0.37448(2) 0.02405(10) Uani d 1
N N1 0.8738(3) -0.0343(2) 0.2647(2) 0.0289(5) Uani d 1
N N2 0.6341(3) 0.2425(2) 0.5447(2) 0.0286(5) Uani d 1
O O1 0.5161(3) 0.1143(3) 0.3132(2) 0.0418(5) Uani d 1
O O2 0.6578(3) 0.1785(2) 0.1403(2) 0.0427(5) Uani d 1
O O3 0.8479(3) 0.3472(2) 0.3058(2) 0.0436(5) Uani d 1
O O4 0.9929(3) 0.1970(2) 0.4055(3) 0.0440(6) Uani d 1
O O5 0.7440(3) -0.0435(3) 0.5344(2) 0.0447(6) Uani d 1
H H1W 0.671(5) -0.060(4) 0.581(4) 0.050(12) Uiso d 1
H H2W 0.814(6) -0.091(5) 0.555(4) 0.056(13) Uiso d 1
C C1 0.7978(4) -0.1420(3) 0.2698(3) 0.0390(7) Uani d 1
H H1 0.7094 -0.1513 0.3277 0.047 Uiso calc 1
C C2 0.8429(4) -0.2399(3) 0.1941(3) 0.0378(7) Uani d 1
H H2 0.7851 -0.3134 0.2004 0.045 Uiso calc 1
C C3 0.9740(3) -0.2296(3) 0.1084(2) 0.0259(5) Uani d 1
C C4 1.0532(3) -0.1179(3) 0.1040(3) 0.0296(6) Uani d 1
H H4 1.1425 -0.1062 0.0477 0.036 Uiso calc 1
C C5 0.9995(3) -0.0242(3) 0.1831(3) 0.0306(6) Uani d 1
H H5 1.0547 0.0505 0.1790 0.037 Uiso calc 1
C C6 1.0256(3) -0.3310(3) 0.0256(3) 0.0308(6) Uani d 1
H H6 1.0998 -0.3109 -0.0422 0.037 Uiso calc 1
C C7 0.9738(4) -0.4503(3) 0.0406(3) 0.0323(6) Uani d 1
H H7 0.8989 -0.4705 0.1078 0.039 Uiso calc 1
C C8 0.7131(4) 0.2372(3) 0.6429(3) 0.0356(7) Uani d 1
H H8 0.8032 0.1799 0.6460 0.043 Uiso calc 1
C C9 0.6684(4) 0.3118(3) 0.7393(3) 0.0340(6) Uani d 1
H H9 0.7277 0.3048 0.8062 0.041 Uiso calc 1
C C10 0.5353(3) 0.3978(3) 0.7382(2) 0.0256(5) Uani d 1
C C11 0.4542(3) 0.4028(3) 0.6360(3) 0.0282(5) Uani d 1
H H11 0.3639 0.4595 0.6302 0.034 Uiso calc 1
C C12 0.5066(3) 0.3241(3) 0.5430(3) 0.0289(6) Uani d 1
H H12 0.4494 0.3285 0.4751 0.035 Uiso calc 1
C C13 0.4815(4) 0.4793(3) 0.8385(3) 0.0317(6) Uani d 1
H H13 0.4091 0.5507 0.8224 0.038 Uiso calc 1
C C14 0.5280(4) 0.4593(3) 0.9513(3) 0.0331(6) Uani d 1
H H14 0.6010 0.3886 0.9681 0.040 Uiso calc 1
C C15 0.5377(3) 0.1377(3) 0.1951(3) 0.0307(6) Uani d 1
C C16 0.4053(4) 0.1118(4) 0.1254(3) 0.0463(8) Uani d 1
H H16A 0.3369 0.1923 0.1157 0.056 Uiso calc 1
H H16B 0.3446 0.0452 0.1752 0.056 Uiso calc 1
C C17 0.4561(4) 0.0663(4) -0.0015(3) 0.0451(8) Uani d 1
H H17A 0.3639 0.0640 -0.0440 0.054 Uiso calc 1
H H17B 0.5216 0.1304 -0.0499 0.054 Uiso calc 1
C C18 0.9685(3) 0.3119(3) 0.3545(3) 0.0319(6) Uani d 1
C C19 1.0891(4) 0.4085(4) 0.3573(3) 0.0446(8) Uani d 1
H H19A 1.0752 0.4814 0.2931 0.053 Uiso calc 1
H H19B 1.1931 0.3651 0.3394 0.053 Uiso calc 1
C C20 1.0757(4) 0.4612(4) 0.4827(4) 0.0477(8) Uani d 1
H H20A 1.0887 0.3873 0.5462 0.057 Uiso calc 1
H H20B 1.1608 0.5169 0.4829 0.057 Uiso calc 1

loop_
_atom_site_aniso_label
_atom_site_aniso_U_11
_atom_site_aniso_U_22
_atom_site_aniso_U_33
_atom_site_aniso_U_12
_atom_site_aniso_U_13
_atom_site_aniso_U_23
Cd1 0.02315(12) 0.02481(12) 0.02578(13) -0.00254(7) -0.00112(7) -0.01075(7)
N1 0.0311(12) 0.0271(11) 0.0292(12) -0.0027(9) 0.0003(9) -0.0095(9)
N2 0.0331(12) 0.0301(12) 0.0231(11) -0.0004(9) -0.0022(9) -0.0085(9)
O1 0.0303(11) 0.0687(16) 0.0285(11) -0.0076(10) -0.0038(9) -0.0107(10)
O2 0.0360(12) 0.0499(14) 0.0441(13) -0.0160(10) -0.0029(10) -0.0049(11)
O3 0.0430(13) 0.0470(13) 0.0445(13) -0.0149(10) -0.0157(10) 0.0006(10)
O4 0.0321(11) 0.0340(12) 0.0674(16) -0.0043(9) -0.0086(11) -0.0065(11)
O5 0.0370(13) 0.0448(14) 0.0426(13) 0.0085(11) 0.0101(11) 0.0110(11)
C1 0.0392(16) 0.0337(15) 0.0435(17) -0.0105(13) 0.0151(13) -0.0167(13)
C2 0.0377(16) 0.0311(15) 0.0454(17) -0.0116(12) 0.0101(13) -0.0168(13)
C3 0.0286(13) 0.0253(12) 0.0239(12) 0.0023(10) -0.0033(10) -0.0061(10)
C4 0.0269(13) 0.0293(13) 0.0308(14) -0.0009(10) 0.0038(11) -0.0041(11)
C5 0.0306(14) 0.0255(13) 0.0359(15) -0.0035(11) -0.0006(11) -0.0059(11)
C6 0.0336(14) 0.0298(14) 0.0278(13) 0.0024(11) 0.0024(11) -0.0089(11)
C7 0.0378(15) 0.0299(14) 0.0286(14) 0.0008(12) 0.0013(12) -0.0098(12)
C8 0.0349(15) 0.0411(16) 0.0308(15) 0.0117(12) -0.0070(12) -0.0124(12)
C9 0.0346(15) 0.0432(16) 0.0258(13) 0.0061(12) -0.0096(11) -0.0119(12)
C10 0.0300(13) 0.0259(12) 0.0207(12) -0.0018(10) 0.0010(10) -0.0058(10)
C11 0.0278(13) 0.0313(13) 0.0248(13) 0.0026(10) -0.0022(10) -0.0048(10)
C12 0.0313(14) 0.0333(14) 0.0232(12) -0.0020(11) -0.0056(11) -0.0062(11)
C13 0.0356(15) 0.0316(14) 0.0272(14) 0.0041(11) 0.0001(11) -0.0094(11)
C14 0.0388(16) 0.0335(15) 0.0270(14) 0.0040(12) -0.0017(12) -0.0112(12)
C15 0.0286(14) 0.0346(14) 0.0313(14) -0.0036(11) -0.0056(11) -0.0108(11)
C16 0.0342(16) 0.070(2) 0.0407(18) -0.0089(16) -0.0119(14) -0.0179(17)
C17 0.054(2) 0.055(2) 0.0317(16) -0.0115(16) -0.0181(15) -0.0083(15)
C18 0.0315(14) 0.0360(15) 0.0310(14) -0.0104(12) -0.0006(11) -0.0131(12)
C19 0.0424(18) 0.0475(19) 0.0488(19) -0.0230(15) -0.0060(15) -0.0098(15)
C20 0.052(2) 0.0438(19) 0.055(2) -0.0165(16) -0.0215(17) -0.0114(16)

loop_
_atom_type_symbol
_atom_type_description
_atom_type_scat_dispersion_real
_atom_type_scat_dispersion_imag
_atom_type_scat_source
C C 0.0033 0.0016 'International Tables Vol C Tables 4.2.6.8 and 6.1.1.4'
H H 0.0000 0.0000 'International Tables Vol C Tables 4.2.6.8 and 6.1.1.4'
Cd Cd -0.8075 1.2024 'International Tables Vol C Tables 4.2.6.8 and 6.1.1.4'
N N 0.0061 0.0033 'International Tables Vol C Tables 4.2.6.8 and 6.1.1.4'
O O 0.0106 0.0060 'International Tables Vol C Tables 4.2.6.8 and 6.1.1.4'

loop_
_geom_angle_atom_site_label_1
_geom_angle_atom_site_label_2
_geom_angle_atom_site_label_3
_geom_angle_site_symmetry_1
_geom_angle_site_symmetry_3
_geom_angle
O1 Cd1 N1 . . 94.00(9)
O1 Cd1 O4 . . 166.83(9)
N1 Cd1 O4 . . 89.50(9)
O1 Cd1 N2 . . 91.39(9)
N1 Cd1 N2 . . 159.02(9)
O4 Cd1 N2 . . 89.82(9)
O1 Cd1 O5 . . 97.47(10)
N1 Cd1 O5 . . 79.87(9)
O4 Cd1 O5 . . 95.64(10)
N2 Cd1 O5 . . 79.34(9)
O1 Cd1 O3 . . 112.85(9)
N1 Cd1 O3 . . 113.71(9)
O4 Cd1 O3 . . 54.34(8)
N2 Cd1 O3 . . 82.51(9)
O5 Cd1 O3 . . 144.87(9)
O1 Cd1 C18 . . 139.81(10)
N1 Cd1 C18 . . 103.66(9)
O4 Cd1 C18 . . 27.39(9)
N2 Cd1 C18 . . 84.79(9)
O5 Cd1 C18 . . 120.83(10)
O3 Cd1 C18 . . 26.97(9)
O1 Cd1 O2 . . 50.86(8)
N1 Cd1 O2 . . 73.59(9)
O4 Cd1 O2 . . 118.65(9)
N2 Cd1 O2 . . 124.47(8)
O5 Cd1 O2 . . 135.60(9)
O3 Cd1 O2 . . 79.22(8)
C18 Cd1 O2 . . 99.90(8)
O1 Cd1 C15 . . 25.84(8)
N1 Cd1 C15 . . 81.41(9)
O4 Cd1 C15 . . 143.64(9)
N2 Cd1 C15 . . 110.68(9)
O5 Cd1 C15 . . 116.96(10)
O3 Cd1 C15 . . 97.52(9)
C18 Cd1 C15 . . 122.00(9)
O2 Cd1 C15 . . 25.14(8)
C5 N1 C1 . . 117.3(2)
C5 N1 Cd1 . . 125.39(19)
C1 N1 Cd1 . . 116.40(19)
C12 N2 C8 . . 117.3(2)
C12 N2 Cd1 . . 124.09(18)
C8 N2 Cd1 . . 117.91(19)
C15 O1 Cd1 . . 104.22(18)
C15 O2 Cd1 . . 81.79(18)
C18 O3 Cd1 . . 90.03(19)
C18 O4 Cd1 . . 93.88(18)
Cd1 O5 H1W . . 125(3)
Cd1 O5 H2W . . 128(3)
H1W O5 H2W . . 107(5)
N1 C1 C2 . . 123.1(3)
N1 C1 H1 . . 118.5
C2 C1 H1 . . 118.5
C1 C2 C3 . . 119.9(3)
C1 C2 H2 . . 120.1
C3 C2 H2 . . 120.1
C4 C3 C2 . . 116.8(2)
C4 C3 C6 . . 121.5(3)
C2 C3 C6 . . 121.7(3)
C5 C4 C3 . . 119.5(3)
C5 C4 H4 . . 120.3
C3 C4 H4 . . 120.3
N1 C5 C4 . . 123.4(3)
N1 C5 H5 . . 118.3
C4 C5 H5 . . 118.3
C7 C6 C3 . . 124.1(3)
C7 C6 H6 . . 118.0
C3 C6 H6 . . 118.0
C6 C7 C7 . 2_745 123.6(4)
C6 C7 H7 . . 118.2
C7 C7 H7 2_745 . 118.2
N2 C8 C9 . . 123.0(3)
N2 C8 H8 . . 118.5
C9 C8 H8 . . 118.5
C8 C9 C10 . . 120.1(3)
C8 C9 H9 . . 119.9
C10 C9 H9 . . 119.9
C11 C10 C9 . . 116.5(2)
C11 C10 C13 . . 120.9(3)
C9 C10 C13 . . 122.6(3)
C12 C11 C10 . . 119.8(3)
C12 C11 H11 . . 120.1
C10 C11 H11 . . 120.1
N2 C12 C11 . . 123.3(3)
N2 C12 H12 . . 118.4
C11 C12 H12 . . 118.4
C14 C13 C10 . . 124.6(3)
C14 C13 H13 . . 117.7
C10 C13 H13 . . 117.7
C13 C14 C14 . 2_667 123.4(4)
C13 C14 H14 . . 118.3
C14 C14 H14 2_667 . 118.3
O2 C15 O1 . . 122.5(3)
O2 C15 C16 . . 121.2(3)
O1 C15 C16 . . 116.3(3)
O2 C15 Cd1 . . 73.07(17)
O1 C15 Cd1 . . 49.93(14)
C16 C15 Cd1 . . 164.4(2)
C15 C16 C17 . . 114.5(3)
C15 C16 H16A . . 108.6
C17 C16 H16A . . 108.6
C15 C16 H16B . . 108.6
C17 C16 H16B . . 108.6
H16A C16 H16B . . 107.6
C17 C17 C16 2_655 . 114.1(4)
C17 C17 H17A 2_655 . 108.7
C16 C17 H17A . . 108.7
C17 C17 H17B 2_655 . 108.7
C16 C17 H17B . . 108.7
H17A C17 H17B . . 107.6
O3 C18 O4 . . 121.6(3)
O3 C18 C19 . . 120.3(3)
O4 C18 C19 . . 118.1(3)
O3 C18 Cd1 . . 63.00(16)
O4 C18 Cd1 . . 58.73(15)
C19 C18 Cd1 . . 174.3(2)
C18 C19 C20 . . 111.3(3)
C18 C19 H19A . . 109.4
C20 C19 H19A . . 109.4
C18 C19 H19B . . 109.4
C20 C19 H19B . . 109.4
H19A C19 H19B . . 108.0
C20 C20 C19 2_766 . 114.6(4)
C20 C20 H20A 2_766 . 108.6
C19 C20 H20A . . 108.6
C20 C20 H20B 2_766 . 108.6
C19 C20 H20B . . 108.6
H20A C20 H20B . . 107.6

loop_
_geom_bond_atom_site_label_1
_geom_bond_atom_site_label_2
_geom_bond_site_symmetry_2
_geom_bond_distance
Cd1 O1 . 2.254(2)
Cd1 N1 . 2.330(2)
Cd1 O4 . 2.347(2)
Cd1 N2 . 2.358(2)
Cd1 O5 . 2.384(3)
Cd1 O3 . 2.441(2)
Cd1 C18 . 2.740(3)
Cd1 O2 . 2.760(3)
Cd1 C15 . 2.855(3)
N1 C5 . 1.329(4)
N1 C1 . 1.338(4)
N2 C12 . 1.331(4)
N2 C8 . 1.341(4)
O1 C15 . 1.284(4)
O2 C15 . 1.226(4)
O3 C18 . 1.243(4)
O4 C18 . 1.263(4)
O5 H1W . 0.79(5)
O5 H2W . 0.79(5)
C1 C2 . 1.378(4)
C1 H1 . 0.9400
C2 C3 . 1.391(4)
C2 H2 . 0.9400
C3 C4 . 1.390(4)
C3 C6 . 1.466(4)
C4 C5 . 1.384(4)
C4 H4 . 0.9400
C5 H5 . 0.9400
C6 C7 . 1.336(4)
C6 H6 . 0.9400
C7 C7 2_745 1.439(5)
C7 H7 . 0.9400
C8 C9 . 1.374(4)
C8 H8 . 0.9400
C9 C10 . 1.394(4)
C9 H9 . 0.9400
C10 C11 . 1.390(4)
C10 C13 . 1.466(4)
C11 C12 . 1.383(4)
C11 H11 . 0.9400
C12 H12 . 0.9400
C13 C14 . 1.336(4)
C13 H13 . 0.9400
C14 C14 2_667 1.443(5)
C14 H14 . 0.9400
C15 C16 . 1.519(4)
C16 C17 . 1.519(5)
C16 H16A . 0.9800
C16 H16B . 0.9800
C17 C17 2_655 1.504(8)
C17 H17A . 0.9800
C17 H17B . 0.9800
C18 C19 . 1.519(4)
C19 C20 . 1.522(5)
C19 H19A . 0.9800
C19 H19B . 0.9800
C20 C20 2_766 1.509(8)
C20 H20A . 0.9800
C20 H20B . 0.9800

loop_
_geom_hbond_atom_site_label_D
_geom_hbond_atom_site_label_H
_geom_hbond_atom_site_label_A
_geom_hbond_site_symmetry_A
_geom_hbond_distance_DH
_geom_hbond_distance_HA
_geom_hbond_distance_DA
_geom_hbond_angle_DHA
O5 H1W O1 2_656 0.79(5) 1.96(5) 2.748(4) 175(5)
O5 H2W O4 2_756 0.79(5) 1.98(5) 2.768(4) 173(5)

_cod_database_fobs_code 2020936
